data_7211377
loop_
_publ_author_name
'Gu, Jin-Zhong'
'Kirillov, Alexander M.'
'Wu, Jiang'
'Lv, Dong-Yu'
'Tang, Yu'
'Wu, Jin-Cai'

_publ_section_title
;
 Synthesis, structural versatility, luminescent and magnetic properties of
 a series of coordination polymers constructed from
 biphenyl-2,4,4&#x2032;-tricarboxylate and different N-donor ligands
;
_journal_issue 47
_journal_name_full CrystEngComm
_journal_page_first 10287
_journal_paper_doi 10.1039/c3ce41457d
_journal_volume 15
_journal_year 2013
_chemical_formula_moiety 'C41.6 H23.28 Mn3 N2.32 O12, 0.84(C10 H8 N2)'
_chemical_formula_sum 'C50 H30 Mn3 N4 O12'
_chemical_formula_weight 1043.60
_chemical_name_systematic
;
?
;
_space_group_crystal_system triclinic
_space_group_IT_number 2
_space_group_name_Hall '-P 1'
_space_group_name_H-M_alt 'P -1'
_symmetry_space_group_name_Hall '-P 1'
_symmetry_space_group_name_H-M 'P -1'
_atom_sites_solution_hydrogens geom
_atom_sites_solution_primary iterative
_atom_sites_solution_secondary difmap
_audit_creation_date 2012-12-07
_audit_creation_method
;
Olex2 1.2
(compiled Nov 5 2012 18:22:26, GUI svn.r4372)
;
_cell_angle_alpha 108.799(11)
_cell_angle_beta 103.281(12)
_cell_angle_gamma 93.934(11)
_cell_formula_units_Z 1
_cell_length_a 9.4312(14)
_cell_length_b 9.7651(11)
_cell_length_c 12.7597(17)
_cell_measurement_reflns_used 2189
_cell_measurement_temperature 100.00(10)
_cell_measurement_theta_max 28.4491
_cell_measurement_theta_min 3.1276
_cell_volume 1069.6(3)
_computing_cell_refinement
;
CrysAlisPro, Agilent Technologies,
Version 1.171.36.20 (release 27-06-2012 CrysAlis171 .NET)
(compiled Jul 11 2012,15:38:31)
;
_computing_data_collection
;
CrysAlisPro, Agilent Technologies,
Version 1.171.36.20 (release 27-06-2012 CrysAlis171 .NET)
(compiled Jul 11 2012,15:38:31)
;
_computing_data_reduction
;
CrysAlisPro, Agilent Technologies,
Version 1.171.36.20 (release 27-06-2012 CrysAlis171 .NET)
(compiled Jul 11 2012,15:38:31)
;
_computing_molecular_graphics
;
O. V. Dolomanov, L. J. Bourhis, R. J. Gildea, J. A. K. Howard and H. Puschmann,
OLEX2: a complete structure solution, refinement and analysis program.
J. Appl. Cryst. (2009). 42, 339-341.
;
_computing_publication_material
;
O. V. Dolomanov, L. J. Bourhis, R. J. Gildea, J. A. K. Howard and H. Puschmann,
OLEX2: a complete structure solution, refinement and analysis program.
J. Appl. Cryst. (2009). 42, 339-341.
;
_computing_structure_refinement
;
SHELXL, G.M. Sheldrick, Acta Cryst.
(2008). A64, 112-122
;
_computing_structure_solution 'SUPERFLIP, J. Appl. Cryst. (2007) 40, 786-790'
_diffrn_ambient_temperature 100.00(10)
_diffrn_detector_area_resol_mean 16.0733
_diffrn_measured_fraction_theta_full 0.9845
_diffrn_measured_fraction_theta_max 0.9794
_diffrn_measurement_details
;
1 omega -12.00 24.00 1.0000 8.0000
omega____ theta____ kappa____ phi______ frames
- -19.3492 -99.0000 90.0000 36

2 omega -47.00 46.00 1.0000 8.0000
omega____ theta____ kappa____ phi______ frames
- 22.7867 -57.0000 120.0000 93

3 omega -1.00 91.00 1.0000 8.0000
omega____ theta____ kappa____ phi______ frames
- 22.7867 57.0000 -90.0000 92

4 omega 39.00 101.00 1.0000 8.0000
omega____ theta____ kappa____ phi______ frames
- 22.7867 178.0000 150.0000 62

5 omega -1.00 93.00 1.0000 8.0000
omega____ theta____ kappa____ phi______ frames
- 22.7867 57.0000 0.0000 94
;
_diffrn_measurement_device_type 'SuperNova, Dual, Cu at zero, Eos'
_diffrn_measurement_method '\w scans'
_diffrn_orient_matrix_UB_11 -0.0682701000
_diffrn_orient_matrix_UB_12 0.0117076000
_diffrn_orient_matrix_UB_13 -0.0305517000
_diffrn_orient_matrix_UB_21 0.0353866000
_diffrn_orient_matrix_UB_22 0.0190730000
_diffrn_orient_matrix_UB_23 -0.0378687000
_diffrn_orient_matrix_UB_31 -0.0143170000
_diffrn_orient_matrix_UB_32 -0.0743718000
_diffrn_orient_matrix_UB_33 -0.0366709000
_diffrn_radiation_monochromator mirror
_diffrn_radiation_type 'Mo K\a'
_diffrn_radiation_wavelength 0.7107
_diffrn_reflns_av_R_equivalents 0.0000
_diffrn_reflns_av_unetI/netI 0.0791
_diffrn_reflns_limit_h_max 12
_diffrn_reflns_limit_h_min -12
_diffrn_reflns_limit_k_max 12
_diffrn_reflns_limit_k_min -12
_diffrn_reflns_limit_l_max 16
_diffrn_reflns_limit_l_min 0
_diffrn_reflns_number 4726
_diffrn_reflns_theta_full 26.00
_diffrn_reflns_theta_max 28.51
_diffrn_reflns_theta_min 3.13
_diffrn_source 'SuperNova (Mo) X-ray Source'
_exptl_absorpt_coefficient_mu 0.946
_exptl_absorpt_correction_T_max 1.00000
_exptl_absorpt_correction_T_min 0.70016
_exptl_absorpt_correction_type multi-scan
_exptl_absorpt_process_details
;
CrysAlisPro, Agilent Technologies,
Version 1.171.36.20 (release 27-06-2012 CrysAlis171 .NET)
(compiled Jul 11 2012,15:38:31)
Empirical absorption correction using spherical harmonics,
implemented in SCALE3 ABSPACK scaling algorithm.
;
_exptl_crystal_colour 'clear light colourless'
_exptl_crystal_density_diffrn 1.620
_exptl_crystal_density_method 'not measured'
_exptl_crystal_description block
_exptl_crystal_F_000 529
_exptl_crystal_size_max 0.32
_exptl_crystal_size_mid 0.28
_exptl_crystal_size_min 0.25
_platon_squeeze_details
;
;
_refine_diff_density_max 2.449
_refine_diff_density_min -0.853
_refine_diff_density_rms 0.129
_refine_ls_extinction_method none
_refine_ls_goodness_of_fit_ref 1.112
_refine_ls_hydrogen_treatment mixed
_refine_ls_matrix_type full
_refine_ls_number_parameters 433
_refine_ls_number_reflns 4714
_refine_ls_number_restraints 144
_refine_ls_restrained_S_all 1.100
_refine_ls_R_factor_all 0.1053
_refine_ls_R_factor_gt 0.0879
_refine_ls_shift/su_max 0.000
_refine_ls_shift/su_mean 0.000
_refine_ls_structure_factor_coef Fsqd
_refine_ls_weighting_details 'calc w=1/[\s^2^(Fo^2^)+(0.0740P)^2^+5.7978P] where P=(Fo^2^+2Fc^2^)/3'
_refine_ls_weighting_scheme calc
_refine_ls_wR_factor_gt 0.2063
_refine_ls_wR_factor_ref 0.2164
_reflns_number_gt 3685
_reflns_number_total 4714
_reflns_threshold_expression >2sigma(I)
_cod_data_source_file c3ce41457d.txt
_cod_data_source_block exp_423
_cod_original_cell_volume 1069.6(2)
_cod_database_code 7211377
_reflns_odcompleteness_completeness 98.45
_reflns_odcompleteness_iscentric 1
_reflns_odcompleteness_theta 26.32
_olex2_refinement_description
;
1. Fixed Uiso
At 1.2 times of:
H25B of C25B, H25A of C25A, H24B of C24B, H24A of C24A, H23B of C23B, H16A
of C16A, H16B of C16B, H17A of C17A, H17B of C17B, H18A of C18A, H18B of C18B,
H19A of C19A, H19B of C19B, H22A of C22A, H22B of C22B, H23A of C23A, H3 of
C3, H4 of C4, H6 of C6, H7 of C7, H10 of C10, H12 of C12, H13 of C13
2. Uiso/Uaniso restraints and constraints
Uanis(C23B) ~ Ueq, Uanis(C24A) ~ Ueq, Uanis(C24B) ~ Ueq, Uanis(C25A) ~ Ueq, Uanis(C25B) ~ Ueq, Uanis(N2A) ~ Ueq, Uanis(N2B) ~ Ueq, Uanis(C21A) ~ Ueq, Uanis(C21B) ~ Ueq, Uanis(C23A) ~ Ueq, Uanis(C22B) ~ Ueq, Uanis(C22A) ~ Ueq, Uanis(C18A) ~ Ueq, Uanis(C18B) ~ Ueq, Uanis(C19A) ~ Ueq, Uanis(C19B) ~ Ueq, Uanis(N1A) ~ Ueq, Uanis(N1B) ~ Ueq, Uanis(C16A) ~ Ueq, Uanis(C16B) ~ Ueq, Uanis(C17B) ~ Ueq, Uanis(C20A) ~ Ueq, Uanis(C20B) ~ Ueq, Uanis(C17A) ~ Ueq: with sigma of 0.01 and sigma for terminal atoms of 0.02
3. Others
Fixed Sof: N1A(0.58) N1B(0.42) N2A(0.58) N2B(0.42) C16A(0.58) H16A(0.58)
C16B(0.42) H16B(0.42) C17A(0.58) H17A(0.58) C17B(0.42) H17B(0.42) C18A(0.58)
H18A(0.58) C18B(0.42) H18B(0.42) C19A(0.58) H19A(0.58) C19B(0.42) H19B(0.42)
C20A(0.58) C20B(0.42) C21A(0.58) C21B(0.42) C22A(0.58) H22A(0.58) C22B(0.42)
H22B(0.42) C23A(0.58) H23A(0.58) C23B(0.42) H23B(0.42) C24A(0.58) H24A(0.58)
C24B(0.42) H24B(0.42) C25A(0.58) H25A(0.58) C25B(0.42) H25B(0.42)
4.a Aromatic/amide H refined with riding coordinates:
C6(H6), C10(H10), C13(H13), C16A(H16A), C16B(H16B), C17A(H17A), C17B(H17B),
C18A(H18A), C18B(H18B), C19A(H19A), C19B(H19B), C22A(H22A), C22B(H22B),
C23A(H23A), C23B(H23B), C24A(H24A), C24B(H24B), C25A(H25A), C25B(H25B)
;

loop_
_space_group_symop_id
_space_group_symop_operation_xyz
1 'x, y, z'
2 '-x, -y, -z'

loop_
_atom_site_label
_atom_site_type_symbol
_atom_site_fract_x
_atom_site_fract_y
_atom_site_fract_z
_atom_site_U_iso_or_equiv
_atom_site_adp_type
_atom_site_occupancy
_atom_site_symmetry_multiplicity
_atom_site_calc_flag
_atom_site_refinement_flags
_atom_site_disorder_assembly
_atom_site_disorder_group
Mn2 Mn 1.0000 0.5000 0.0000 0.0176(3) Uani 1 2 d S . 1
O5 O 0.9921(4) 0.4533(4) 0.1510(3) 0.0223(8) Uani 1 1 d . . 1
O6 O 1.1354(6) 0.4219(5) 0.2993(4) 0.0471(13) Uani 1 1 d . . 1
C15 C 1.0375(6) 0.3726(6) 0.2081(5) 0.0226(11) Uani 1 1 d . . .
O4 O 1.0595(4) -0.2789(4) 0.1256(3) 0.0229(8) Uani 1 1 d . . 1
Mn1 Mn 0.16855(9) 0.65433(9) 0.27261(8) 0.0253(3) Uani 1 1 d . . 1
O1 O 0.3458(4) 0.5890(4) 0.2098(4) 0.0298(9) Uani 1 1 d . . 1
O2 O 0.2266(4) 0.4543(4) 0.0269(4) 0.0229(8) Uani 1 1 d . . 1
O3 O 1.2147(4) -0.0922(4) 0.2606(4) 0.0290(9) Uani 1 1 d . . 1
N1A N -0.0186(14) 0.7389(12) 0.3518(9) 0.017(2) Uani 0.58 1 d PU . 1
N1B N 0.032(2) 0.741(2) 0.3855(17) 0.031(4) Uani 0.42 1 d PU A 2
N2A N 0.2610(10) 0.7677(11) 0.4571(9) 0.023(2) Uani 0.58 1 d PU . 1
N2B N 0.3115(16) 0.7194(14) 0.4574(12) 0.025(3) Uani 0.42 1 d PU A 2
C1 C 0.3352(6) 0.4906(6) 0.1127(5) 0.0237(12) Uani 1 1 d . . .
C2 C 0.4687(5) 0.4122(5) 0.1041(5) 0.0225(11) Uani 1 1 d . . .
C3 C 0.5780(7) 0.4347(7) 0.2033(6) 0.0323(14) Uani 1 1 d . . .
H3 H 0.579(8) 0.486(8) 0.274(6) 0.039 Uiso 1 1 d . . .
C4 C 0.6967(7) 0.3591(7) 0.2000(6) 0.0298(13) Uani 1 1 d . . .
H4 H 0.772(8) 0.366(8) 0.267(6) 0.036 Uiso 1 1 d . . .
C5 C 0.7062(6) 0.2593(6) 0.0964(5) 0.0222(11) Uani 1 1 d . . .
C6 C 0.5976(5) 0.2401(6) -0.0037(5) 0.0220(11) Uani 1 1 d . . .
H6 H 0.6044 0.1756 -0.0735 0.026 Uiso 1 1 calc R . .
C7 C 0.4792(6) 0.3166(6) 0.0000(5) 0.0218(11) Uani 1 1 d . . .
H7 H 0.413(7) 0.301(7) -0.069(6) 0.026 Uiso 1 1 d . . .
C8 C 0.8214(6) 0.1630(6) 0.0997(5) 0.0204(11) Uani 1 1 d . . .
C9 C 0.9706(5) 0.2131(6) 0.1627(5) 0.0191(10) Uani 1 1 d . . .
C10 C 1.0631(6) 0.1139(6) 0.1833(5) 0.0242(12) Uani 1 1 d . . .
H10 H 1.1601 0.1484 0.2272 0.029 Uiso 1 1 calc R . .
C11 C 1.0124(5) -0.0366(6) 0.1390(5) 0.0207(11) Uani 1 1 d . . .
C12 C 0.8676(6) -0.0882(6) 0.0695(5) 0.0218(11) Uani 1 1 d . . .
H12 H 0.830(7) -0.189(7) 0.039(5) 0.026 Uiso 1 1 d . . .
C13 C 0.7760(5) 0.0091(6) 0.0511(5) 0.0213(11) Uani 1 1 d . . .
H13 H 0.6803 -0.0269 0.0049 0.026 Uiso 1 1 calc R . .
C14 C 1.1041(6) -0.1395(6) 0.1762(5) 0.0221(11) Uani 1 1 d . . .
C16A C -0.1591(13) 0.7262(11) 0.2927(10) 0.019(2) Uani 0.58 1 d PU . 1
H16A H -0.1861 0.6794 0.2134 0.022 Uiso 0.58 1 calc PR . 1
C16B C -0.109(3) 0.740(2) 0.3402(18) 0.029(4) Uani 0.42 1 d PU A 2
H16B H -0.1488 0.6984 0.2611 0.035 Uiso 0.42 1 calc PR A 2
C17A C -0.2645(12) 0.7809(11) 0.3471(10) 0.024(2) Uani 0.58 1 d PU . 1
H17A H -0.3610 0.7714 0.3040 0.028 Uiso 0.58 1 calc PR . 1
C17B C -0.202(2) 0.802(2) 0.413(2) 0.041(4) Uani 0.42 1 d PU A 2
H17B H -0.3026 0.8001 0.3842 0.050 Uiso 0.42 1 calc PR A 2
C18A C -0.2273(14) 0.8511(13) 0.4672(12) 0.030(2) Uani 0.58 1 d PU . 1
H18A H -0.2979 0.8878 0.5043 0.036 Uiso 0.58 1 calc PR . 1
C18B C -0.139(3) 0.859(3) 0.519(2) 0.036(6) Uani 0.42 1 d PU A 2
H18B H -0.1955 0.9061 0.5659 0.044 Uiso 0.42 1 calc PR A 2
C19A C -0.0830(19) 0.8635(17) 0.5280(15) 0.028(3) Uani 0.58 1 d PU . 1
H19A H -0.0540 0.9084 0.6074 0.034 Uiso 0.58 1 calc PR . 1
C19B C 0.005(2) 0.8589(19) 0.5706(17) 0.040(4) Uani 0.42 1 d PU A 2
H19B H 0.0430 0.8963 0.6499 0.048 Uiso 0.42 1 calc PR A 2
C20A C 0.0191(14) 0.8072(11) 0.4677(10) 0.020(2) Uani 0.58 1 d PU . 1
C20B C 0.091(2) 0.7986(17) 0.4959(16) 0.024(3) Uani 0.42 1 d PU A 2
C21A C 0.1748(15) 0.8212(10) 0.5271(9) 0.0166(18) Uani 0.58 1 d PU . 1
C21B C 0.250(2) 0.7938(18) 0.5397(15) 0.030(3) Uani 0.42 1 d PU A 2
C22A C 0.2280(11) 0.8877(10) 0.6443(8) 0.023(2) Uani 0.58 1 d PU . 1
H22A H 0.1653 0.9216 0.6903 0.028 Uiso 0.58 1 calc PR . 1
C22B C 0.320(2) 0.851(2) 0.6486(18) 0.042(4) Uani 0.42 1 d PU A 2
H22B H 0.2747 0.9067 0.7016 0.051 Uiso 0.42 1 calc PR A 2
C23A C 0.3800(13) 0.9024(14) 0.6916(10) 0.029(2) Uani 0.58 1 d PU . 1
H23A H 0.4198 0.9478 0.7704 0.035 Uiso 0.58 1 calc PR . 1
C23B C 0.4723(18) 0.826(2) 0.6854(17) 0.041(4) Uani 0.42 1 d PU A 2
H23B H 0.5247 0.8660 0.7624 0.049 Uiso 0.42 1 calc PR A 2
C24A C 0.4718(12) 0.8497(13) 0.6219(10) 0.032(2) Uani 0.58 1 d PU . 1
H24A H 0.5731 0.8595 0.6520 0.039 Uiso 0.58 1 calc PR . 1
C24B C 0.5389(19) 0.741(2) 0.6031(16) 0.046(4) Uani 0.42 1 d PU A 2
H24B H 0.6325 0.7171 0.6235 0.055 Uiso 0.42 1 calc PR A 2
C25A C 0.4057(11) 0.7815(12) 0.5049(9) 0.027(2) Uani 0.58 1 d PU . 1
H25A H 0.4654 0.7433 0.4573 0.032 Uiso 0.58 1 calc PR . 1
C25B C 0.4539(16) 0.6953(19) 0.4887(14) 0.036(3) Uani 0.42 1 d PU A 2
H25B H 0.4964 0.6461 0.4311 0.044 Uiso 0.42 1 calc PR A 2

loop_
_atom_site_aniso_label
_atom_site_aniso_U_11
_atom_site_aniso_U_22
_atom_site_aniso_U_33
_atom_site_aniso_U_23
_atom_site_aniso_U_13
_atom_site_aniso_U_12
Mn2 0.0098(5) 0.0136(5) 0.0339(7) 0.0107(4) 0.0110(4) 0.0021(4)
O5 0.0220(18) 0.0149(17) 0.036(2) 0.0126(16) 0.0145(16) 0.0029(14)
O6 0.059(3) 0.026(2) 0.045(3) 0.018(2) -0.007(2) -0.022(2)
C15 0.019(2) 0.018(2) 0.029(3) 0.008(2) 0.006(2) -0.004(2)
O4 0.0173(17) 0.0130(17) 0.041(2) 0.0088(16) 0.0140(16) 0.0018(14)
Mn1 0.0237(4) 0.0216(4) 0.0310(5) 0.0083(4) 0.0118(4) -0.0050(3)
O1 0.023(2) 0.023(2) 0.040(2) 0.0059(18) 0.0080(18) 0.0082(16)
O2 0.0128(17) 0.0172(18) 0.042(2) 0.0116(16) 0.0121(16) 0.0007(14)
O3 0.0209(19) 0.021(2) 0.044(3) 0.0123(18) 0.0058(18) -0.0004(16)
N1A 0.017(5) 0.017(4) 0.016(5) 0.005(4) 0.006(4) -0.002(4)
N1B 0.032(8) 0.025(6) 0.039(9) 0.016(6) 0.010(6) 0.001(6)
N2A 0.020(4) 0.019(4) 0.031(5) 0.010(4) 0.007(4) -0.005(3)
N2B 0.019(6) 0.017(6) 0.037(6) 0.009(5) 0.009(5) -0.001(5)
C1 0.014(2) 0.022(3) 0.040(3) 0.016(2) 0.010(2) -0.002(2)
C2 0.014(2) 0.012(2) 0.043(3) 0.012(2) 0.009(2) 0.0033(18)
C3 0.032(3) 0.023(3) 0.039(4) 0.008(3) 0.009(3) 0.007(2)
C4 0.024(3) 0.026(3) 0.037(3) 0.010(3) 0.005(3) 0.008(2)
C5 0.018(2) 0.014(2) 0.039(3) 0.010(2) 0.015(2) 0.0002(19)
C6 0.012(2) 0.020(3) 0.038(3) 0.011(2) 0.015(2) 0.0012(19)
C7 0.013(2) 0.019(3) 0.036(3) 0.012(2) 0.010(2) -0.0021(19)
C8 0.018(2) 0.016(2) 0.032(3) 0.011(2) 0.011(2) 0.0039(19)
C9 0.013(2) 0.016(2) 0.031(3) 0.011(2) 0.008(2) -0.0002(18)
C10 0.016(2) 0.019(3) 0.040(3) 0.013(2) 0.008(2) -0.004(2)
C11 0.013(2) 0.020(3) 0.035(3) 0.013(2) 0.013(2) 0.0026(19)
C12 0.016(2) 0.016(2) 0.036(3) 0.007(2) 0.015(2) 0.002(2)
C13 0.012(2) 0.016(2) 0.035(3) 0.007(2) 0.009(2) -0.0026(19)
C14 0.017(2) 0.018(2) 0.036(3) 0.012(2) 0.015(2) -0.001(2)
C16A 0.021(5) 0.016(4) 0.019(5) 0.006(4) 0.008(4) 0.000(4)
C16B 0.027(8) 0.031(7) 0.034(8) 0.018(6) 0.008(7) 0.005(6)
C17A 0.026(5) 0.019(4) 0.029(5) 0.006(4) 0.016(4) 0.007(4)
C17B 0.039(7) 0.037(7) 0.054(9) 0.016(7) 0.023(7) 0.000(6)
C18A 0.035(6) 0.031(5) 0.028(5) 0.008(4) 0.023(5) 0.003(4)
C18B 0.028(9) 0.027(8) 0.050(9) 0.011(6) 0.009(8) 0.004(8)
C19A 0.028(7) 0.019(5) 0.035(6) 0.010(4) 0.002(6) 0.006(6)
C19B 0.043(7) 0.037(7) 0.043(7) 0.011(6) 0.020(6) -0.005(6)
C20A 0.022(5) 0.015(4) 0.021(5) 0.007(4) 0.003(4) -0.003(4)
C20B 0.020(7) 0.026(6) 0.031(7) 0.012(5) 0.011(6) 0.002(6)
C21A 0.010(4) 0.015(4) 0.023(5) 0.008(3) 0.000(4) 0.001(4)
C21B 0.024(7) 0.031(7) 0.040(8) 0.015(6) 0.016(6) -0.003(5)
C22A 0.020(4) 0.022(4) 0.028(5) 0.005(3) 0.012(4) 0.002(3)
C22B 0.041(8) 0.043(8) 0.044(8) 0.011(6) 0.024(7) -0.008(6)
C23A 0.029(5) 0.038(6) 0.017(5) 0.012(4) 0.000(4) -0.006(4)
C23B 0.034(7) 0.046(8) 0.040(7) 0.008(6) 0.017(6) -0.005(6)
C24A 0.030(5) 0.038(5) 0.031(5) 0.013(4) 0.015(4) -0.004(4)
C24B 0.035(7) 0.054(8) 0.054(8) 0.029(6) 0.012(6) -0.003(6)
C25A 0.020(4) 0.032(5) 0.030(5) 0.013(4) 0.007(4) 0.003(4)
C25B 0.024(6) 0.039(7) 0.044(7) 0.015(6) 0.009(5) -0.010(5)

loop_
_atom_type_symbol
_atom_type_description
_atom_type_scat_dispersion_real
_atom_type_scat_dispersion_imag
_atom_type_scat_source
C C 0.0033 0.0016 'International Tables Vol C Tables 4.2.6.8 and 6.1.1.4'
H H 0.0000 0.0000 'International Tables Vol C Tables 4.2.6.8 and 6.1.1.4'
N N 0.0061 0.0033 'International Tables Vol C Tables 4.2.6.8 and 6.1.1.4'
O O 0.0106 0.0060 'International Tables Vol C Tables 4.2.6.8 and 6.1.1.4'
Mn Mn 0.3368 0.7283 'International Tables Vol C Tables 4.2.6.8 and 6.1.1.4'

loop_
_geom_angle_atom_site_label_1
_geom_angle_atom_site_label_2
_geom_angle_atom_site_label_3
_geom_angle
_geom_angle_site_symmetry_1
_geom_angle_site_symmetry_3
O5 Mn2 O5 179.999(1) 2_765 .
O5 Mn2 O4 99.48(14) 2_765 1_565
O5 Mn2 O4 80.52(14) . 1_565
O5 Mn2 O4 80.52(14) 2_765 2_755
O5 Mn2 O4 99.48(14) . 2_755
O5 Mn2 O2 91.94(14) . 2_665
O5 Mn2 O2 91.94(14) 2_765 1_655
O5 Mn2 O2 88.07(14) 2_765 2_665
O5 Mn2 O2 88.06(14) . 1_655
O4 Mn2 O4 180.0 2_755 1_565
O4 Mn2 O2 94.26(14) 1_565 1_655
O4 Mn2 O2 85.74(14) 2_755 1_655
O4 Mn2 O2 94.26(14) 2_755 2_665
O4 Mn2 O2 85.74(14) 1_565 2_665
O2 Mn2 O2 179.999(1) 2_665 1_655
Mn2 O5 Mn1 93.82(13) . 1_655
C15 O5 Mn2 143.0(4) . .
C15 O5 Mn1 93.3(3) . 1_655
C15 O6 Mn1 90.4(4) . 1_655
O5 C15 C9 119.0(5) . .
O6 C15 O5 121.3(5) . .
O6 C15 C9 119.7(5) . .
Mn2 O4 Mn1 95.42(14) 1_545 1_645
C14 O4 Mn2 163.6(4) . 1_545
C14 O4 Mn1 96.8(3) . 1_645
O5 Mn1 O6 54.72(15) 1_455 1_455
O4 Mn1 O5 75.17(13) 1_465 1_455
O4 Mn1 O6 129.67(15) 1_465 1_455
O4 Mn1 N1A 86.0(3) 1_465 .
O1 Mn1 O5 98.00(15) . 1_455
O1 Mn1 O6 87.78(19) . 1_455
O1 Mn1 O4 95.44(16) . 1_465
O1 Mn1 N1A 176.4(3) . .
O1 Mn1 N2A 105.4(3) . .
N1A Mn1 O5 85.6(3) . 1_455
N1A Mn1 O6 93.9(3) . 1_455
N2A Mn1 O5 137.9(3) . 1_455
N2A Mn1 O6 91.3(3) . 1_455
N2A Mn1 O4 134.9(3) . 1_465
N2A Mn1 N1A 71.4(4) . .
C1 O1 Mn1 124.6(3) . .
C1 O2 Mn2 133.7(4) . 1_455
C16A N1A Mn1 125.2(8) . .
C16A N1A C20A 118.6(11) . .
C20A N1A Mn1 116.2(9) . .
C20B N1B C16B 121(2) . .
C21A N2A Mn1 121.7(8) . .
C25A N2A Mn1 120.5(8) . .
C25A N2A C21A 117.8(10) . .
C21B N2B C25B 119.0(15) . .
O1 C1 C2 115.6(5) . .
O2 C1 O1 125.8(5) . .
O2 C1 C2 118.7(5) . .
C3 C2 C1 118.5(5) . .
C3 C2 C7 120.1(5) . .
C7 C2 C1 121.3(5) . .
C2 C3 H3 128(5) . .
C2 C3 C4 120.3(6) . .
C4 C3 H3 111(5) . .
C3 C4 H4 123(4) . .
C3 C4 C5 120.2(6) . .
C5 C4 H4 116(4) . .
C4 C5 C8 118.2(5) . .
C6 C5 C4 119.2(5) . .
C6 C5 C8 122.1(5) . .
C5 C6 H6 119.8 . .
C7 C6 C5 120.4(5) . .
C7 C6 H6 119.8 . .
C2 C7 H7 124(4) . .
C6 C7 C2 119.8(5) . .
C6 C7 H7 116(4) . .
C9 C8 C5 124.1(5) . .
C9 C8 C13 117.0(5) . .
C13 C8 C5 118.2(5) . .
C8 C9 C15 122.5(5) . .
C10 C9 C15 117.3(4) . .
C10 C9 C8 120.2(5) . .
C9 C10 H10 119.5 . .
C9 C10 C11 121.1(5) . .
C11 C10 H10 119.5 . .
C10 C11 C12 119.2(5) . .
C10 C11 C14 120.5(5) . .
C12 C11 C14 120.0(5) . .
C11 C12 H12 121(4) . .
C13 C12 C11 119.8(5) . .
C13 C12 H12 119(4) . .
C8 C13 H13 118.7 . .
C12 C13 C8 122.5(5) . .
C12 C13 H13 118.7 . .
O4 C14 C11 118.6(5) . .
O3 C14 O4 120.7(5) . .
O3 C14 C11 120.4(5) . .
N1A C16A H16A 119.3 . .
N1A C16A C17A 121.4(11) . .
C17A C16A H16A 119.3 . .
N1B C16B H16B 119.9 . .
N1B C16B C17B 120(2) . .
C17B C16B H16B 119.9 . .
C16A C17A H17A 119.7 . .
C16A C17A C18A 120.7(11) . .
C18A C17A H17A 119.7 . .
C16B C17B H17B 122.2 . .
C18B C17B C16B 116(2) . .
C18B C17B H17B 122.2 . .
C17A C18A H18A 121.0 . .
C19A C18A C17A 117.9(12) . .
C19A C18A H18A 121.0 . .
C17B C18B H18B 116.7 . .
C17B C18B C19B 127(2) . .
C19B C18B H18B 116.7 . .
C18A C19A H19A 120.6 . .
C18A C19A C20A 118.7(14) . .
C20A C19A H19A 120.6 . .
C18B C19B H19B 122.3 . .
C18B C19B C20B 115(2) . .
C20B C19B H19B 122.3 . .
N1A C20A C19A 122.7(12) . .
N1A C20A C21A 116.1(11) . .
C19A C20A C21A 121.2(11) . .
N1B C20B C19B 120(2) . .
N1B C20B C21B 117.9(16) . .
C19B C20B C21B 121.6(18) . .
N2A C21A C20A 114.4(9) . .
N2A C21A C22A 123.4(11) . .
C22A C21A C20A 122.2(10) . .
N2B C21B C20B 113.5(15) . .
C22B C21B N2B 123.9(18) . .
C22B C21B C20B 122.5(17) . .
C21A C22A H22A 121.3 . .
C21A C22A C23A 117.5(10) . .
C23A C22A H22A 121.3 . .
C21B C22B H22B 120.7 . .
C21B C22B C23B 118.6(18) . .
C23B C22B H22B 120.7 . .
C22A C23A H23A 119.7 . .
C24A C23A C22A 120.5(10) . .
C24A C23A H23A 119.7 . .
C22B C23B H23B 120.2 . .
C24B C23B C22B 119.6(17) . .
C24B C23B H23B 120.2 . .
C23A C24A H24A 121.4 . .
C23A C24A C25A 117.1(10) . .
C25A C24A H24A 121.4 . .
C23B C24B H24B 122.3 . .
C25B C24B C23B 115.4(17) . .
C25B C24B H24B 122.3 . .
N2A C25A C24A 123.7(10) . .
N2A C25A H25A 118.2 . .
C24A C25A H25A 118.2 . .
N2B C25B C24B 123.3(16) . .
N2B C25B H25B 118.4 . .
C24B C25B H25B 118.4 . .

loop_
_geom_bond_atom_site_label_1
_geom_bond_atom_site_label_2
_geom_bond_distance
_geom_bond_site_symmetry_2
Mn2 O5 2.134(4) .
Mn2 O5 2.134(4) 2_765
Mn2 O4 2.176(4) 1_565
Mn2 O4 2.176(4) 2_755
Mn2 O2 2.185(3) 1_655
Mn2 O2 2.185(3) 2_665
O5 C15 1.268(7) .
O5 Mn1 2.331(4) 1_655
O6 C15 1.234(7) .
O6 Mn1 2.411(4) 1_655
C15 C9 1.508(7) .
O4 Mn2 2.176(4) 1_545
O4 Mn1 2.235(4) 1_645
O4 C14 1.295(6) .
Mn1 O5 2.331(4) 1_455
Mn1 O6 2.411(5) 1_455
Mn1 O4 2.235(4) 1_465
Mn1 O1 2.068(4) .
Mn1 N1A 2.302(12) .
Mn1 N2A 2.184(10) .
O1 C1 1.277(7) .
O2 Mn2 2.185(3) 1_455
O2 C1 1.249(7) .
O3 C14 1.248(7) .
N1A C16A 1.340(15) .
N1A C20A 1.360(15) .
N1B C16B 1.32(2) .
N1B C20B 1.30(3) .
N2A C21A 1.351(15) .
N2A C25A 1.339(13) .
N2B C21B 1.35(2) .
N2B C25B 1.37(2) .
C1 C2 1.525(7) .
C2 C3 1.380(9) .
C2 C7 1.385(8) .
C3 H3 0.88(7) .
C3 C4 1.383(8) .
C4 H4 0.96(7) .
C4 C5 1.394(8) .
C5 C6 1.391(8) .
C5 C8 1.487(7) .
C6 H6 0.9300 .
C6 C7 1.386(7) .
C7 H7 0.91(6) .
C8 C9 1.414(7) .
C8 C13 1.419(7) .
C9 C10 1.394(7) .
C10 H10 0.9300 .
C10 C11 1.397(7) .
C11 C12 1.402(7) .
C11 C14 1.491(8) .
C12 H12 0.94(7) .
C12 C13 1.366(8) .
C13 H13 0.9300 .
C16A H16A 0.9300 .
C16A C17A 1.381(14) .
C16B H16B 0.9300 .
C16B C17B 1.45(3) .
C17A H17A 0.9300 .
C17A C18A 1.408(16) .
C17B H17B 0.9300 .
C17B C18B 1.25(3) .
C18A H18A 0.9300 .
C18A C19A 1.379(18) .
C18B H18B 0.9300 .
C18B C19B 1.37(3) .
C19A H19A 0.9300 .
C19A C20A 1.40(2) .
C19B H19B 0.9300 .
C19B C20B 1.41(2) .
C20A C21A 1.464(15) .
C20B C21B 1.48(3) .
C21A C22A 1.376(14) .
C21B C22B 1.31(3) .
C22A H22A 0.9300 .
C22A C23A 1.400(15) .
C22B H22B 0.9300 .
C22B C23B 1.47(3) .
C23A H23A 0.9300 .
C23A C24A 1.387(16) .
C23B H23B 0.9300 .
C23B C24B 1.41(3) .
C24A H24A 0.9300 .
C24A C25A 1.391(16) .
C24B H24B 0.9300 .
C24B C25B 1.40(2) .
C25A H25A 0.9300 .
C25B H25B 0.9300 .

loop_
_geom_torsion_atom_site_label_1
_geom_torsion_atom_site_label_2
_geom_torsion_atom_site_label_3
_geom_torsion_atom_site_label_4
_geom_torsion
_geom_torsion_site_symmetry_1
_geom_torsion_site_symmetry_4
Mn2 O5 C15 O6 106.1(7) . .
Mn2 O5 C15 C9 -73.5(7) . .
Mn2 O4 C14 O3 -116.7(12) 1_545 .
Mn2 O4 C14 C11 69.3(13) 1_545 .
Mn2 O2 C1 O1 -12.1(8) 1_455 .
Mn2 O2 C1 C2 167.7(3) 1_455 .
O5 Mn2 O5 C15 0(43) 2_765 .
O5 Mn2 O5 Mn1 100(42) 2_765 1_655
O5 C15 C9 C8 -33.3(8) . .
O5 C15 C9 C10 145.6(5) . .
O5 Mn1 O1 C1 17.5(5) 1_455 .
O5 Mn1 N1A C16A -38.7(10) 1_455 .
O5 Mn1 N1A C20A 141.5(8) 1_455 .
O5 Mn1 N2A C21A -56.3(10) 1_455 .
O5 Mn1 N2A C25A 121.3(8) 1_455 .
O6 C15 C9 C8 147.1(6) . .
O6 C15 C9 C10 -34.0(8) . .
O6 Mn1 O1 C1 71.4(5) 1_455 .
O6 Mn1 N1A C16A -92.8(10) 1_455 .
O6 Mn1 N1A C20A 87.3(8) 1_455 .
O6 Mn1 N2A C21A -89.6(8) 1_455 .
O6 Mn1 N2A C25A 88.0(9) 1_455 .
C15 C9 C10 C11 -176.6(5) . .
O4 Mn2 O5 C15 50.6(6) 2_755 .
O4 Mn2 O5 C15 -129.4(6) 1_565 .
O4 Mn2 O5 Mn1 151.21(13) 2_755 1_655
O4 Mn2 O5 Mn1 -28.79(13) 1_565 1_655
O4 Mn1 O1 C1 -58.2(5) 1_465 .
O4 Mn1 N1A C16A 36.7(10) 1_465 .
O4 Mn1 N1A C20A -143.1(8) 1_465 .
O4 Mn1 N2A C21A 68.0(9) 1_465 .
O4 Mn1 N2A C25A -114.4(9) 1_465 .
Mn1 O5 C15 O6 5.3(6) 1_655 .
Mn1 O5 C15 C9 -174.2(4) 1_655 .
Mn1 O6 C15 O5 -5.1(6) 1_655 .
Mn1 O6 C15 C9 174.4(4) 1_655 .
Mn1 O4 C14 O3 21.4(5) 1_645 .
Mn1 O4 C14 C11 -152.5(4) 1_645 .
Mn1 O1 C1 O2 25.7(8) . .
Mn1 O1 C1 C2 -154.1(4) . .
Mn1 N1A C16A C17A -179.6(8) . .
Mn1 N1A C20A C19A -179.6(10) . .
Mn1 N1A C20A C21A 1.4(12) . .
Mn1 N2A C21A C20A -4.7(12) . .
Mn1 N2A C21A C22A 177.2(7) . .
Mn1 N2A C25A C24A -178.7(9) . .
O1 Mn1 N1A C16A 150(5) . .
O1 Mn1 N1A C20A -30(6) . .
O1 Mn1 N2A C21A -177.6(8) . .
O1 Mn1 N2A C25A -0.1(9) . .
O1 C1 C2 C3 10.3(7) . .
O1 C1 C2 C7 -171.8(5) . .
O2 Mn2 O5 C15 145.3(6) 2_665 .
O2 Mn2 O5 C15 -34.7(6) 1_655 .
O2 Mn2 O5 Mn1 65.86(14) 1_655 1_655
O2 Mn2 O5 Mn1 -114.14(14) 2_665 1_655
O2 C1 C2 C3 -169.4(5) . .
O2 C1 C2 C7 8.5(8) . .
N1A Mn1 O1 C1 -171(5) . .
N1A Mn1 N2A C21A 4.1(8) . .
N1A Mn1 N2A C25A -178.3(10) . .
N1A C16A C17A C18A -0.6(17) . .
N1A C20A C21A N2A 1.9(13) . .
N1A C20A C21A C22A -180.0(10) . .
N1B C16B C17B C18B 2(3) . .
N1B C20B C21B N2B -4(2) . .
N1B C20B C21B C22B 178.5(18) . .
N2A Mn1 O1 C1 162.2(5) . .
N2A Mn1 N1A C16A 177.1(11) . .
N2A Mn1 N1A C20A -2.8(8) . .
N2A C21A C22A C23A 1.3(15) . .
N2B C21B C22B C23B -4(3) . .
C1 C2 C3 C4 176.3(6) . .
C1 C2 C7 C6 -175.9(5) . .
C2 C3 C4 C5 -0.3(10) . .
C3 C2 C7 C6 2.0(8) . .
C3 C4 C5 C6 1.9(9) . .
C3 C4 C5 C8 -170.0(6) . .
C4 C5 C6 C7 -1.6(8) . .
C4 C5 C8 C9 -47.5(8) . .
C4 C5 C8 C13 122.8(6) . .
C5 C6 C7 C2 -0.3(8) . .
C5 C8 C9 C15 -16.2(8) . .
C5 C8 C9 C10 165.0(5) . .
C5 C8 C13 C12 -166.7(5) . .
C6 C5 C8 C9 140.8(5) . .
C6 C5 C8 C13 -48.8(7) . .
C7 C2 C3 C4 -1.7(9) . .
C8 C5 C6 C7 170.0(5) . .
C8 C9 C10 C11 2.3(8) . .
C9 C8 C13 C12 4.4(8) . .
C9 C10 C11 C12 2.3(8) . .
C9 C10 C11 C14 -170.5(5) . .
C10 C11 C12 C13 -3.5(8) . .
C10 C11 C14 O4 -173.8(5) . .
C10 C11 C14 O3 12.2(8) . .
C11 C12 C13 C8 0.1(8) . .
C12 C11 C14 O4 13.5(8) . .
C12 C11 C14 O3 -160.5(5) . .
C13 C8 C9 C15 173.4(5) . .
C13 C8 C9 C10 -5.5(8) . .
C14 C11 C12 C13 169.3(5) . .
C16A N1A C20A C19A 0.5(18) . .
C16A N1A C20A C21A -178.4(10) . .
C16A C17A C18A C19A 0.2(17) . .
C16B N1B C20B C19B 1(3) . .
C16B N1B C20B C21B 179.3(17) . .
C16B C17B C18B C19B -5(4) . .
C17A C18A C19A C20A 0(2) . .
C17B C18B C19B C20B 5(4) . .
C18A C19A C20A N1A -1(2) . .
C18A C19A C20A C21A 178.0(11) . .
C18B C19B C20B N1B -3(3) . .
C18B C19B C20B C21B 178.7(18) . .
C19A C20A C21A N2A -177.1(11) . .
C19A C20A C21A C22A 1.0(16) . .
C19B C20B C21B N2B 173.7(15) . .
C19B C20B C21B C22B -3(2) . .
C20A N1A C16A C17A 0.2(17) . .
C20A C21A C22A C23A -176.6(10) . .
C20B N1B C16B C17B 0(3) . .
C20B C21B C22B C23B 172.9(15) . .
C21A N2A C25A C24A -1.1(17) . .
C21A C22A C23A C24A -0.7(16) . .
C21B N2B C25B C24B 2(2) . .
C21B C22B C23B C24B 0(3) . .
C22A C23A C24A C25A -0.7(17) . .
C22B C23B C24B C25B 4(3) . .
C23A C24A C25A N2A 1.6(18) . .
C23B C24B C25B N2B -5(2) . .
C25A N2A C21A C20A 177.6(9) . .
C25A N2A C21A C22A -0.5(15) . .
C25B N2B C21B C20B -173.8(13) . .
C25B N2B C21B C22B 3(2) . .

loop_
_platon_squeeze_void_nr
_platon_squeeze_void_average_x
_platon_squeeze_void_average_y
_platon_squeeze_void_average_z
_platon_squeeze_void_volume
_platon_squeeze_void_count_electrons
_platon_squeeze_void_content
1 0.000 0.500 0.500 35 8 ' '
